data_4317953
loop_
_publ_author_name
'Timothy J. Boyle'
'Todd M. Alam'
'Mark A. Rodriguez'
'Cecilia A. Zechmann'

_publ_section_title
;
 Hydrolysis of Tin(II) Neo-pentoxide: Syntheses, Characterization, and
 X-ray Structures of [Sn(ONep)2]\\infty, Sn5(\m3-O)2(\m-ONep)6, and
 Sn6(\m3-O)4(\m-ONep)4 Where ONep = OCH2CMe3
;
_journal_name_full 'Inorganic Chemistry'
_journal_page_first 2574
_journal_page_last 2582
_journal_paper_doi 10.1021/ic011247f
_journal_volume 41
_journal_year 2002
_chemical_formula_sum 'C20 H44 O4 Sn2'
_chemical_formula_weight 585.93
_chemical_name_common '[Sn(ONep)2]infinite'
_chemical_name_systematic
;
   ?
;
_space_group_IT_number 1
_symmetry_cell_setting triclinic
_symmetry_space_group_name_Hall 'P 1'
_symmetry_space_group_name_H-M 'P 1'
_atom_sites_solution_hydrogens geom
_atom_sites_solution_primary direct
_atom_sites_solution_secondary difmap
_audit_creation_method SHELXL-97
_cell_angle_alpha 74.894(3)
_cell_angle_beta 81.359(2)
_cell_angle_gamma 85.962(3)
_cell_formula_units_Z 1
_cell_length_a 6.1757(10)
_cell_length_b 9.5349(15)
_cell_length_c 11.1180(17)
_cell_measurement_temperature 168(2)
_cell_volume 624.55(17)
_computing_cell_refinement 'Bruker SMART'
_computing_data_collection 'Bruker SMART'
_computing_data_reduction 'Bruker SHELXTL'
_computing_molecular_graphics 'Bruker SHELXTL'
_computing_publication_material 'Bruker SHELXTL'
_computing_structure_refinement 'SHELXL-97 (Sheldrick, 1997)'
_computing_structure_solution 'SHELXS-97 (Sheldrick, 1990)'
_diffrn_ambient_temperature 168(2)
_diffrn_measured_fraction_theta_full 0.987
_diffrn_measured_fraction_theta_max 0.987
_diffrn_measurement_device_type 'CCD area detector'
_diffrn_measurement_method 'phi and omega scans'
_diffrn_radiation_monochromator graphite
_diffrn_radiation_source 'fine-focus sealed tube'
_diffrn_radiation_type MoK\a
_diffrn_radiation_wavelength 0.71073
_diffrn_reflns_av_R_equivalents 0.0132
_diffrn_reflns_av_sigmaI/netI 0.0177
_diffrn_reflns_limit_h_max 6
_diffrn_reflns_limit_h_min -6
_diffrn_reflns_limit_k_max 10
_diffrn_reflns_limit_k_min -7
_diffrn_reflns_limit_l_max 12
_diffrn_reflns_limit_l_min -11
_diffrn_reflns_number 2549
_diffrn_reflns_theta_full 23.30
_diffrn_reflns_theta_max 23.30
_diffrn_reflns_theta_min 1.92
_exptl_absorpt_coefficient_mu 2.019
_exptl_absorpt_correction_type SADABS
_exptl_crystal_colour colorless
_exptl_crystal_density_diffrn 1.558
_exptl_crystal_density_method 'not measured'
_exptl_crystal_description needle
_exptl_crystal_F_000 296
_exptl_crystal_size_max .2
_exptl_crystal_size_min .5
_refine_diff_density_max 1.261
_refine_diff_density_min -0.661
_refine_diff_density_rms 0.111
_refine_ls_abs_structure_details 'Flack H D (1983), Acta Cryst. A39, 876-881'
_refine_ls_abs_structure_Flack 0.11(8)
_refine_ls_extinction_method none
_refine_ls_goodness_of_fit_ref 1.073
_refine_ls_hydrogen_treatment mixed
_refine_ls_matrix_type full
_refine_ls_number_parameters 147
_refine_ls_number_reflns 2088
_refine_ls_number_restraints 3
_refine_ls_restrained_S_all 1.072
_refine_ls_R_factor_all 0.0321
_refine_ls_R_factor_gt 0.0306
_refine_ls_shift/su_max 0.023
_refine_ls_shift/su_mean 0.003
_refine_ls_structure_factor_coef Fsqd
_refine_ls_weighting_details 'calc w=1/[\s^2^(Fo^2^)+(0.0460P)^2^+2.2191P] where P=(Fo^2^+2Fc^2^)/3'
_refine_ls_weighting_scheme calc
_refine_ls_wR_factor_gt 0.0776
_refine_ls_wR_factor_ref 0.0793
_reflns_number_gt 1990
_reflns_number_total 2088
_reflns_threshold_expression >2sigma(I)
_cod_data_source_file ic011247f_1.cif
_cod_data_source_block tjb055s
_cod_depositor_comments
;
The following automatic conversions were performed:

'_symmetry_cell_setting' value 'Triclinic' changed to 'triclinic'
according to the built-in table from CIF Core dictionary named
'cif_core.dic' version 2.4.1 from 2010-06-29.

Automatic conversion script
Id: cif_fix_values 1646 2011-03-28 12:23:43Z adriana 
;
_cod_database_code 4317953

loop_
_symmetry_equiv_pos_as_xyz
'x, y, z'

loop_
_atom_site_label
_atom_site_type_symbol
_atom_site_fract_x
_atom_site_fract_y
_atom_site_fract_z
_atom_site_U_iso_or_equiv
_atom_site_adp_type
_atom_site_occupancy
_atom_site_symmetry_multiplicity
_atom_site_calc_flag
_atom_site_refinement_flags
_atom_site_disorder_assembly
_atom_site_disorder_group
C1 C 0.659(4) 0.699(2) 1.0053(19) 0.094(8) Uiso 1 1 d . . .
H1A H 0.7868 0.7463 1.0205 0.113 Uiso 1 1 calc R . .
H1B H 0.7204 0.6250 0.9605 0.113 Uiso 1 1 calc R . .
C2 C 0.562(3) 0.6194(16) 1.1268(15) 0.026(4) Uiso 1 1 d . . .
C3 C 0.595(2) 0.7531(13) 1.1943(11) 0.027(3) Uiso 1 1 d . . .
H3A H 0.7517 0.7707 1.1864 0.040 Uiso 1 1 calc R . .
H3B H 0.5343 0.7246 1.2835 0.040 Uiso 1 1 calc R . .
H3C H 0.5191 0.8420 1.1525 0.040 Uiso 1 1 calc R . .
C4 C 0.316(3) 0.591(2) 1.1519(17) 0.039(5) Uiso 1 1 d . . .
H4A H 0.2339 0.6828 1.1245 0.059 Uiso 1 1 calc R . .
H4B H 0.2731 0.5500 1.2422 0.059 Uiso 1 1 calc R . .
H4C H 0.2846 0.5225 1.1053 0.059 Uiso 1 1 calc R . .
C5 C 0.6946(17) 0.4894(12) 1.1872(10) 0.025(2) Uiso 1 1 d . . .
H5A H 0.6728 0.4076 1.1526 0.038 Uiso 1 1 calc R . .
H5B H 0.6478 0.4630 1.2783 0.038 Uiso 1 1 calc R . .
H5C H 0.8501 0.5126 1.1703 0.038 Uiso 1 1 calc R . .
C6 C 0.863(4) 0.660(2) 0.7037(18) 0.033(5) Uiso 1 1 d . . .
H6A H 0.7025 0.6717 0.7019 0.039 Uiso 1 1 calc R . .
H6B H 0.8877 0.5830 0.7799 0.039 Uiso 1 1 calc R . .
C7 C 0.970(3) 0.6111(17) 0.5874(15) 0.036(5) Uiso 1 1 d . . .
C8 C 1.207(2) 0.5630(17) 0.5996(14) 0.030(4) Uiso 1 1 d . . .
H8A H 1.2664 0.5171 0.5319 0.044 Uiso 1 1 calc R . .
H8B H 1.2145 0.4932 0.6811 0.044 Uiso 1 1 calc R . .
H8C H 1.2927 0.6478 0.5937 0.044 Uiso 1 1 calc R . .
C9 C 0.889(2) 0.6924(15) 0.4841(13) 0.042(4) Uiso 1 1 d . . .
H9A H 0.9136 0.7952 0.4749 0.062 Uiso 1 1 calc R . .
H9B H 0.7311 0.6776 0.4930 0.062 Uiso 1 1 calc R . .
H9C H 0.9624 0.6632 0.4096 0.062 Uiso 1 1 calc R . .
C10 C 0.861(2) 0.4732(15) 0.5854(14) 0.047(4) Uiso 1 1 d . . .
H10A H 0.7076 0.4960 0.5727 0.071 Uiso 1 1 calc R . .
H10B H 0.8677 0.4007 0.6657 0.071 Uiso 1 1 calc R . .
H10C H 0.9378 0.4343 0.5167 0.071 Uiso 1 1 calc R . .
C11 C 1.134(3) 1.065(2) 0.8888(17) 0.029(5) Uiso 1 1 d . . .
H11A H 1.1053 1.1378 0.8109 0.035 Uiso 1 1 calc R . .
H11B H 1.2953 1.0537 0.8869 0.035 Uiso 1 1 calc R . .
C12 C 1.041(2) 1.1252(15) 1.0002(13) 0.023(4) Uiso 1 1 d . . .
C13 C 1.147(2) 1.2731(14) 0.9751(13) 0.037(3) Uiso 1 1 d . . .
H13A H 1.3068 1.2586 0.9699 0.056 Uiso 1 1 calc R . .
H13B H 1.0929 1.3186 1.0438 0.056 Uiso 1 1 calc R . .
H13C H 1.1101 1.3362 0.8956 0.056 Uiso 1 1 calc R . .
C14 C 1.064(2) 0.9904(15) 1.1359(12) 0.038(3) Uiso 1 1 d . . .
H14A H 0.9865 0.9048 1.1342 0.057 Uiso 1 1 calc R . .
H14B H 0.9994 1.0257 1.2091 0.057 Uiso 1 1 calc R . .
H14C H 1.2190 0.9640 1.1415 0.057 Uiso 1 1 calc R . .
C15 C 0.785(2) 1.1328(17) 1.0195(14) 0.028(4) Uiso 1 1 d . . .
H15A H 0.7334 1.2081 0.9507 0.042 Uiso 1 1 calc R . .
H15B H 0.7319 1.1563 1.0998 0.042 Uiso 1 1 calc R . .
H15C H 0.7303 1.0386 1.0203 0.042 Uiso 1 1 calc R . .
C16 C 0.3470(15) 1.0504(11) 0.6109(8) 0.012(2) Uiso 1 1 d . . .
H16A H 0.3834 1.1314 0.6441 0.015 Uiso 1 1 calc R . .
H16B H 0.1854 1.0458 0.6210 0.015 Uiso 1 1 calc R . .
C17 C 0.441(3) 1.0784(17) 0.4698(14) 0.025(4) Uiso 1 1 d . . .
C18 C 0.403(7) 0.962(4) 0.414(4) 0.167(15) Uiso 1 1 d . . .
H18A H 0.2840 0.9915 0.3633 0.250 Uiso 1 1 calc R . .
H18B H 0.3636 0.8747 0.4814 0.250 Uiso 1 1 calc R . .
H18C H 0.5372 0.9416 0.3614 0.250 Uiso 1 1 calc R . .
C19 C 0.311(4) 1.191(2) 0.3896(19) 0.095(7) Uiso 1 1 d . . .
H19A H 0.2876 1.2764 0.4239 0.142 Uiso 1 1 calc R . .
H19B H 0.1688 1.1521 0.3878 0.142 Uiso 1 1 calc R . .
H19C H 0.3897 1.2184 0.3040 0.142 Uiso 1 1 calc R . .
C20 C 0.682(3) 1.1048(18) 0.4463(16) 0.030(4) Uiso 1 1 d . . .
H20A H 0.7306 1.1321 0.3555 0.046 Uiso 1 1 calc R . .
H20B H 0.7615 1.0161 0.4852 0.046 Uiso 1 1 calc R . .
H20C H 0.7106 1.1836 0.4828 0.046 Uiso 1 1 calc R . .
O1 O 0.558(2) 0.8042(16) 0.9188(11) 0.023(4) Uani 1 1 d . . .
O2 O 0.442(2) 0.9094(15) 0.6841(13) 0.024(4) Uani 1 1 d . . .
O3 O 0.943(2) 0.7937(16) 0.7130(13) 0.028(4) Uani 1 1 d . . .
O4 O 1.053(2) 0.9284(15) 0.8859(13) 0.020(3) Uani 1 1 d . . .
Sn1 Sn 0.74598(6) 0.95538(5) 0.77316(5) 0.0218(3) Uani 1 1 d . . .
Sn2 Sn 0.25307(6) 0.75797(5) 0.82901(4) 0.0220(3) Uani 1 1 d . . .

loop_
_atom_site_aniso_label
_atom_site_aniso_U_11
_atom_site_aniso_U_22
_atom_site_aniso_U_33
_atom_site_aniso_U_23
_atom_site_aniso_U_13
_atom_site_aniso_U_12
O1 0.015(8) 0.046(9) 0.007(6) -0.007(6) 0.001(5) -0.004(7)
O2 0.024(9) 0.017(7) 0.029(7) 0.003(6) -0.014(6) 0.000(6)
O3 0.036(9) 0.032(8) 0.021(7) -0.018(7) 0.002(6) -0.015(7)
O4 0.007(7) 0.032(8) 0.022(7) -0.006(6) -0.005(5) 0.005(6)
Sn1 0.0198(7) 0.0272(6) 0.0191(6) -0.0062(5) -0.0036(5) -0.0030(5)
Sn2 0.0193(7) 0.0278(6) 0.0199(6) -0.0069(5) -0.0030(5) -0.0041(5)

loop_
_atom_type_symbol
_atom_type_description
_atom_type_scat_dispersion_real
_atom_type_scat_dispersion_imag
_atom_type_scat_source
C C 0.0033 0.0016 'International Tables Vol C Tables 4.2.6.8 and 6.1.1.4'
H H 0.0000 0.0000 'International Tables Vol C Tables 4.2.6.8 and 6.1.1.4'
O O 0.0106 0.0060 'International Tables Vol C Tables 4.2.6.8 and 6.1.1.4'
Sn Sn -0.6537 1.4246 'International Tables Vol C Tables 4.2.6.8 and 6.1.1.4'

loop_
_geom_angle_atom_site_label_1
_geom_angle_atom_site_label_2
_geom_angle_atom_site_label_3
_geom_angle
_geom_angle_site_symmetry_1
_geom_angle_site_symmetry_3
_geom_angle_publ_flag
O1 C1 C2 126.9(19) . . ?
C1 C2 C5 114.7(14) . . ?
C1 C2 C4 120.4(16) . . ?
C5 C2 C4 112.1(13) . . ?
C1 C2 C3 93.0(14) . . ?
C5 C2 C3 107.4(11) . . ?
C4 C2 C3 106.1(13) . . ?
O3 C6 C7 113.7(16) . . ?
C9 C7 C8 127.6(15) . . ?
C9 C7 C10 93.9(13) . . ?
C8 C7 C10 104.1(13) . . ?
C9 C7 C6 109.8(14) . . ?
C8 C7 C6 110.3(15) . . ?
C10 C7 C6 108.2(14) . . ?
O4 C11 C12 116.7(15) . . ?
C11 C12 C13 105.3(13) . . ?
C11 C12 C15 112.2(14) . . ?
C13 C12 C15 114.3(12) . . ?
C11 C12 C14 108.0(11) . . ?
C13 C12 C14 121.7(11) . . ?
C15 C12 C14 95.3(10) . . ?
O2 C16 C17 110.0(10) . . ?
C18 C17 C19 96(2) . . ?
C18 C17 C20 108(2) . . ?
C19 C17 C20 113.8(15) . . ?
C18 C17 C16 113.5(19) . . ?
C19 C17 C16 112.0(13) . . ?
C20 C17 C16 112.4(12) . . ?
C1 O1 Sn1 120.6(13) . . ?
C1 O1 Sn2 123.2(14) . . ?
Sn1 O1 Sn2 105.4(5) . . ?
C16 O2 Sn2 123.1(9) . . ?
C16 O2 Sn1 110.0(9) . . ?
Sn2 O2 Sn1 105.7(6) . . ?
C6 O3 Sn1 124.0(13) . . ?
C6 O3 Sn2 113.0(12) . 1_655 ?
Sn1 O3 Sn2 105.4(5) . 1_655 ?
C11 O4 Sn2 124.2(11) . 1_655 ?
C11 O4 Sn1 113.1(11) . . ?
Sn2 O4 Sn1 104.6(6) 1_655 . ?
O3 Sn1 O1 93.4(5) . . ?
O3 Sn1 O2 93.5(5) . . ?
O1 Sn1 O2 74.5(5) . . ?
O3 Sn1 O4 75.8(4) . . ?
O1 Sn1 O4 93.5(5) . . ?
O2 Sn1 O4 163.6(4) . . ?
O2 Sn2 O4 91.8(4) . 1_455 ?
O2 Sn2 O1 74.3(5) . . ?
O4 Sn2 O1 93.5(5) 1_455 . ?
O2 Sn2 O3 92.4(5) . 1_455 ?
O4 Sn2 O3 74.1(4) 1_455 1_455 ?
O1 Sn2 O3 161.8(4) . 1_455 ?

loop_
_geom_bond_atom_site_label_1
_geom_bond_atom_site_label_2
_geom_bond_distance
_geom_bond_site_symmetry_2
_geom_bond_publ_flag
C1 O1 1.38(2) . ?
C1 C2 1.43(2) . ?
C2 C5 1.501(18) . ?
C2 C4 1.53(2) . ?
C2 C3 1.68(2) . ?
C6 O3 1.43(2) . ?
C6 C7 1.53(3) . ?
C7 C9 1.35(2) . ?
C7 C8 1.52(2) . ?
C7 C10 1.53(2) . ?
C11 O4 1.44(2) . ?
C11 C12 1.52(2) . ?
C12 C13 1.539(19) . ?
C12 C15 1.56(2) . ?
C12 C14 1.726(18) . ?
C16 O2 1.509(14) . ?
C16 C17 1.549(17) . ?
C17 C18 1.45(4) . ?
C17 C19 1.48(2) . ?
C17 C20 1.50(2) . ?
O1 Sn1 2.122(14) . ?
O1 Sn2 2.376(15) . ?
O2 Sn2 2.122(14) . ?
O2 Sn1 2.366(15) . ?
O3 Sn1 2.082(14) . ?
O3 Sn2 2.422(15) 1_655 ?
O4 Sn2 2.141(13) 1_655 ?
O4 Sn1 2.391(13) . ?
Sn2 O4 2.141(13) 1_455 ?
Sn2 O3 2.422(15) 1_455 ?
